data_1508886
loop_
_publ_author_name
'Bian, Jianwei'
'Blakemore, David'
'Warmus, Joseph S.'
'Sun, Jianmin'
'Corbett, Matthew'
'Rose, Colin R.'
'Bechle, Bruce M.'

_publ_section_title
;
 Diastereoselective Synthesis of \b-Heteroaryl syn-\a-Methyl-\b-Amino Acid
 Derivatives via a Double Chiral Auxiliary Approach.
;
_journal_issue 3
_journal_name_full 'Organic letters'
_journal_page_first 562
_journal_page_last 565
_journal_paper_doi 10.1021/ol3033785
_journal_volume 15
_journal_year 2013
_chemical_absolute_configuration ad
_chemical_formula_sum 'C24 H32 N4 O4 S'
_chemical_formula_weight 472.60
_chemical_name_systematic
; 
 ? 
;
_space_group_IT_number 4
_symmetry_cell_setting monoclinic
_symmetry_space_group_name_Hall 'P 2yb'
_symmetry_space_group_name_H-M 'P 1 21 1'
_atom_sites_solution_hydrogens geom
_atom_sites_solution_primary direct
_atom_sites_solution_secondary difmap
_audit_creation_method SHELXL-97
_cell_angle_alpha 90.00
_cell_angle_beta 106.076(12)
_cell_angle_gamma 90.00
_cell_formula_units_Z 2
_cell_length_a 13.442(4)
_cell_length_b 6.2752(18)
_cell_length_c 16.172(4)
_cell_measurement_reflns_used 1560
_cell_measurement_temperature 298(2)
_cell_measurement_theta_max 49.16
_cell_measurement_theta_min 2.84
_cell_volume 1310.8(6)
_computing_cell_refinement 'Bruker SAINT'
_computing_data_collection 'Bruker APEX2'
_computing_data_reduction 'Bruker SAINT'
_computing_molecular_graphics 'Bruker SHELXTL'
_computing_publication_material 'Bruker SHELXTL'
_computing_structure_refinement 'SHELXL-97 (Sheldrick, 1997)'
_computing_structure_solution 'SHELXS-97 (Sheldrick, 1990)'
_diffrn_ambient_temperature 298(2)
_diffrn_measured_fraction_theta_full 0.971
_diffrn_measured_fraction_theta_max 0.971
_diffrn_measurement_device_type 'Bruker APEX-II CCD'
_diffrn_measurement_method '\f and \w scans'
_diffrn_radiation_monochromator graphite
_diffrn_radiation_source 'fine-focus sealed tube'
_diffrn_radiation_type CuK\a
_diffrn_radiation_wavelength 1.54178
_diffrn_reflns_av_R_equivalents 0.0950
_diffrn_reflns_av_sigmaI/netI 0.1077
_diffrn_reflns_limit_h_max 13
_diffrn_reflns_limit_h_min -13
_diffrn_reflns_limit_k_max 6
_diffrn_reflns_limit_k_min -5
_diffrn_reflns_limit_l_max 12
_diffrn_reflns_limit_l_min -16
_diffrn_reflns_number 4815
_diffrn_reflns_theta_full 50.35
_diffrn_reflns_theta_max 50.35
_diffrn_reflns_theta_min 2.84
_diffrn_standards_number 0
_exptl_absorpt_coefficient_mu 1.382
_exptl_absorpt_correction_T_max 0.7499
_exptl_absorpt_correction_T_min 0.4669
_exptl_absorpt_correction_type empirical
_exptl_crystal_density_diffrn 1.197
_exptl_crystal_density_method 'not measured'
_exptl_crystal_F_000 504
_exptl_crystal_size_max 0.21
_exptl_crystal_size_mid 0.15
_exptl_crystal_size_min 0.1
_refine_diff_density_max 0.177
_refine_diff_density_min -0.192
_refine_diff_density_rms 0.039
_refine_ls_abs_structure_details 'Flack H D (1983), Acta Cryst. A39, 876-881'
_refine_ls_abs_structure_Flack 0.06(4)
_refine_ls_extinction_coef 0.0033(7)
_refine_ls_extinction_expression Fc^*^=kFc[1+0.001xFc^2^\l^3^/sin(2\q)]^-1/4^
_refine_ls_extinction_method SHELXL
_refine_ls_goodness_of_fit_ref 0.963
_refine_ls_hydrogen_treatment mixed
_refine_ls_matrix_type full
_refine_ls_number_parameters 309
_refine_ls_number_reflns 2286
_refine_ls_number_restraints 2
_refine_ls_restrained_S_all 0.962
_refine_ls_R_factor_all 0.0794
_refine_ls_R_factor_gt 0.0550
_refine_ls_shift/su_max 0.008
_refine_ls_shift/su_mean 0.001
_refine_ls_structure_factor_coef Fsqd
_refine_ls_weighting_details 'calc w=1/[\s^2^(Fo^2^)+(0.0775P)^2^+0.0000P] where P=(Fo^2^+2Fc^2^)/3'
_refine_ls_weighting_scheme calc
_refine_ls_wR_factor_gt 0.1336
_refine_ls_wR_factor_ref 0.1444
_reflns_number_gt 1760
_reflns_number_total 2286
_reflns_threshold_expression >2sigma(I)
_cod_data_source_file ol3033785_si_001.cif
_cod_data_source_block z204
_cod_depositor_comments
;
The following automatic conversions were performed:

'_symmetry_cell_setting' value 'Monoclinic' changed to 'monoclinic'
according to /home/saulius/struct/CIF-dictionaries/cif_core.dic
dictionary named 'cif_core.dic' version 2.4.2 from 2011-04-26.

Automatic conversion script
Id: cif_fix_values 1891 2012-01-12 08:04:46Z andrius 
;
_cod_original_cell_volume 1310.7(6)
_cod_original_sg_symbol_H-M P2(1)
_cod_database_code 1508886

loop_
_symmetry_equiv_pos_as_xyz
'x, y, z'
'-x, y+1/2, -z'

loop_
_atom_site_label
_atom_site_type_symbol
_atom_site_fract_x
_atom_site_fract_y
_atom_site_fract_z
_atom_site_U_iso_or_equiv
_atom_site_adp_type
_atom_site_occupancy
_atom_site_symmetry_multiplicity
_atom_site_calc_flag
_atom_site_refinement_flags
S001 S 0.09153(13) 0.1363(3) 0.75471(10) 0.0849(7) Uani 1 1 d .
O3 O 0.4467(3) 0.1701(6) 0.9699(3) 0.0775(12) Uani 1 1 d .
O4 O 0.5283(3) 0.2810(7) 0.8748(3) 0.0780(13) Uani 1 1 d .
C5 C 0.2167(5) -0.0181(10) 0.8977(4) 0.0648(16) Uani 1 1 d .
H004 H 0.2446 0.1221 0.8894 0.078 Uiso 1 1 calc R
N4 N 0.4151(4) 0.0202(9) 0.8331(3) 0.0701(14) Uani 1 1 d .
C4 C 0.1810(5) -0.0068(11) 0.9774(4) 0.0672(17) Uani 1 1 d .
C13 C 0.4597(5) 0.1565(10) 0.8996(4) 0.0675(17) Uani 1 1 d .
N2 N 0.2073(5) 0.1091(10) 1.1210(4) 0.0958(19) Uani 1 1 d .
O2 O 0.3333(4) -0.2730(7) 0.7710(3) 0.1003(16) Uani 1 1 d .
N3 N 0.1329(4) -0.0650(9) 0.8214(3) 0.0804(16) Uani 1 1 d D
C17 C 0.4427(5) 0.0787(9) 0.7536(3) 0.0649(17) Uani 1 1 d .
H011 H 0.4591 -0.0501 0.7257 0.078 Uiso 1 1 calc R
C19 C 0.3553(5) 0.2134(13) 0.6018(4) 0.0810(19) Uani 1 1 d .
C10 C 0.3051(5) -0.1827(9) 0.9082(4) 0.0664(17) Uani 1 1 d .
H013 H 0.3586 -0.1518 0.9618 0.080 Uiso 1 1 calc R
C3 C 0.2348(5) 0.0950(11) 1.0495(4) 0.0774(19) Uani 1 1 d .
H014 H 0.2965 0.1606 1.0483 0.093 Uiso 1 1 calc R
C18 C 0.3519(5) 0.1928(11) 0.6933(3) 0.0774(19) Uani 1 1 d .
H01A H 0.2890 0.1176 0.6938 0.093 Uiso 1 1 calc R
H01B H 0.3475 0.3346 0.7159 0.093 Uiso 1 1 calc R
C14 C 0.5422(5) 0.2066(10) 0.7927(4) 0.0748(19) Uani 1 1 d .
N1 N 0.0938(5) -0.1103(9) 0.9768(4) 0.0902(18) Uani 1 1 d .
O1 O 0.0288(4) 0.2879(10) 0.7884(3) 0.134(2) Uani 1 1 d .
C24 C 0.3389(7) 0.3984(16) 0.5603(6) 0.120(3) Uani 1 1 d .
H019 H 0.3267 0.5190 0.5894 0.144 Uiso 1 1 calc R
C1 C 0.0665(6) -0.0990(13) 1.0496(5) 0.100(2) Uani 1 1 d .
H020 H 0.0057 -0.1666 1.0516 0.120 Uiso 1 1 calc R
C12 C 0.3526(5) -0.1596(11) 0.8338(5) 0.0731(19) Uani 1 1 d .
C16 C 0.5556(6) 0.4071(12) 0.7435(4) 0.096(2) Uani 1 1 d .
H02A H 0.4971 0.4993 0.7381 0.144 Uiso 1 1 calc R
H02B H 0.5603 0.3684 0.6873 0.144 Uiso 1 1 calc R
H02C H 0.6177 0.4798 0.7742 0.144 Uiso 1 1 calc R
C22 C 0.3579(8) 0.242(3) 0.4328(6) 0.143(4) Uani 1 1 d .
H023 H 0.3610 0.2542 0.3762 0.172 Uiso 1 1 calc R
C20 C 0.3710(8) 0.0434(16) 0.5567(5) 0.143(4) Uani 1 1 d .
H024 H 0.3820 -0.0880 0.5843 0.172 Uiso 1 1 calc R
C6 C 0.0003(7) -0.0135(18) 0.6704(5) 0.126(3) Uani 1 1 d .
C11 C 0.2680(6) -0.4107(9) 0.9123(5) 0.098(2) Uani 1 1 d .
H02D H 0.2195 -0.4472 0.8584 0.147 Uiso 1 1 calc R
H02E H 0.2349 -0.4226 0.9576 0.147 Uiso 1 1 calc R
H02F H 0.3260 -0.5060 0.9234 0.147 Uiso 1 1 calc R
C2 C 0.1217(7) 0.0050(14) 1.1212(5) 0.094(2) Uani 1 1 d .
H027 H 0.0993 0.0031 1.1707 0.113 Uiso 1 1 calc R
C7 C -0.0776(8) -0.129(2) 0.7020(7) 0.213(7) Uani 1 1 d .
H02G H -0.1175 -0.0283 0.7244 0.320 Uiso 1 1 calc R
H02H H -0.0434 -0.2256 0.7468 0.320 Uiso 1 1 calc R
H02I H -0.1227 -0.2068 0.6555 0.320 Uiso 1 1 calc R
C23 C 0.3394(9) 0.418(2) 0.4749(7) 0.150(4) Uani 1 1 d .
H029 H 0.3273 0.5487 0.4472 0.180 Uiso 1 1 calc R
C15 C 0.6371(5) 0.0655(13) 0.8131(5) 0.106(3) Uani 1 1 d .
H03A H 0.6950 0.1418 0.8491 0.159 Uiso 1 1 calc R
H03B H 0.6523 0.0253 0.7606 0.159 Uiso 1 1 calc R
H03C H 0.6244 -0.0600 0.8426 0.159 Uiso 1 1 calc R
C9 C -0.0468(7) 0.152(2) 0.6034(5) 0.187(5) Uani 1 1 d .
H2A H -0.0901 0.0833 0.5532 0.281 Uiso 1 1 calc R
H2B H 0.0074 0.2287 0.5881 0.281 Uiso 1 1 calc R
H2C H -0.0875 0.2496 0.6261 0.281 Uiso 1 1 calc R
C21 C 0.3717(10) 0.053(2) 0.4717(6) 0.176(5) Uani 1 1 d .
H3 H 0.3814 -0.0694 0.4423 0.211 Uiso 1 1 calc R
C8 C 0.0694(12) -0.162(2) 0.6332(7) 0.226(6) Uani 1 1 d .
H1A H 0.0269 -0.2660 0.5964 0.340 Uiso 1 1 calc R
H1B H 0.1188 -0.2320 0.6795 0.340 Uiso 1 1 calc R
H1C H 0.1052 -0.0785 0.6007 0.340 Uiso 1 1 calc R
H99A H 0.077(5) -0.143(12) 0.838(5) 0.15(4) Uiso 1 1 d D

loop_
_atom_site_aniso_label
_atom_site_aniso_U_11
_atom_site_aniso_U_22
_atom_site_aniso_U_33
_atom_site_aniso_U_23
_atom_site_aniso_U_13
_atom_site_aniso_U_12
S001 0.0874(12) 0.1065(14) 0.0636(10) 0.0096(10) 0.0257(9) 0.0077(11)
O3 0.101(3) 0.077(3) 0.059(2) -0.011(2) 0.029(2) -0.009(3)
O4 0.091(3) 0.080(3) 0.073(3) 0.000(2) 0.038(3) -0.012(3)
C5 0.084(4) 0.054(4) 0.052(4) 0.003(3) 0.012(4) -0.005(4)
N4 0.085(4) 0.069(3) 0.062(3) -0.015(3) 0.029(3) -0.003(3)
C4 0.080(5) 0.066(4) 0.055(4) 0.000(4) 0.019(4) 0.002(4)
C13 0.085(5) 0.062(4) 0.057(4) 0.000(4) 0.021(4) 0.001(4)
N2 0.112(5) 0.113(5) 0.078(4) -0.018(4) 0.052(4) -0.023(4)
O2 0.121(4) 0.083(3) 0.109(4) -0.039(3) 0.052(3) -0.028(3)
N3 0.097(4) 0.076(4) 0.062(3) -0.001(3) 0.012(3) -0.001(3)
C17 0.089(5) 0.065(4) 0.048(3) -0.015(3) 0.031(4) 0.000(4)
C19 0.084(5) 0.092(6) 0.066(4) 0.005(5) 0.019(4) 0.005(4)
C10 0.080(4) 0.056(4) 0.066(4) 0.000(3) 0.026(4) 0.003(3)
C3 0.092(5) 0.085(5) 0.065(4) -0.008(4) 0.040(4) -0.011(4)
C18 0.085(4) 0.086(5) 0.062(4) -0.004(4) 0.022(4) 0.008(4)
C14 0.092(5) 0.087(5) 0.054(4) -0.004(4) 0.035(4) -0.006(4)
N1 0.088(4) 0.104(4) 0.084(5) -0.003(4) 0.035(4) -0.017(4)
O1 0.134(4) 0.147(5) 0.123(4) 0.003(4) 0.041(4) 0.063(4)
C24 0.168(8) 0.104(7) 0.073(5) 0.015(5) 0.006(5) 0.011(6)
C1 0.106(6) 0.125(6) 0.088(5) -0.008(5) 0.057(5) -0.024(5)
C12 0.081(5) 0.058(5) 0.078(5) -0.011(4) 0.019(4) -0.001(4)
C16 0.105(5) 0.110(6) 0.075(4) 0.013(4) 0.029(4) -0.012(5)
C22 0.144(8) 0.211(13) 0.081(6) 0.022(10) 0.040(6) 0.011(9)
C20 0.263(12) 0.104(7) 0.073(5) 0.005(5) 0.064(7) 0.035(7)
C6 0.126(7) 0.176(9) 0.062(5) 0.007(6) 0.001(5) -0.013(7)
C11 0.129(6) 0.052(4) 0.125(6) 0.001(4) 0.055(5) -0.004(4)
C2 0.109(6) 0.103(5) 0.085(5) -0.003(5) 0.051(5) -0.001(5)
C7 0.152(8) 0.307(17) 0.138(9) 0.075(10) -0.032(7) -0.136(11)
C23 0.205(11) 0.115(8) 0.104(8) 0.038(7) 0.003(7) -0.004(8)
C15 0.091(5) 0.121(6) 0.113(6) 0.004(5) 0.040(5) 0.030(5)
C9 0.175(8) 0.259(13) 0.087(6) 0.073(8) -0.034(6) -0.047(10)
C21 0.314(15) 0.147(10) 0.082(6) 0.018(7) 0.081(8) 0.056(10)
C8 0.264(14) 0.266(16) 0.119(9) -0.113(10) 0.002(9) -0.026(13)

loop_
_atom_type_symbol
_atom_type_description
_atom_type_scat_dispersion_real
_atom_type_scat_dispersion_imag
_atom_type_scat_source
C C 0.0181 0.0091 'International Tables Vol C Tables 4.2.6.8 and 6.1.1.4'
H H 0.0000 0.0000 'International Tables Vol C Tables 4.2.6.8 and 6.1.1.4'
N N 0.0311 0.0180 'International Tables Vol C Tables 4.2.6.8 and 6.1.1.4'
O O 0.0492 0.0322 'International Tables Vol C Tables 4.2.6.8 and 6.1.1.4'
S S 0.3331 0.5567 'International Tables Vol C Tables 4.2.6.8 and 6.1.1.4'

loop_
_geom_angle_atom_site_label_1
_geom_angle_atom_site_label_2
_geom_angle_atom_site_label_3
_geom_angle
O1 S001 N3 112.1(3)
O1 S001 C6 105.9(4)
N3 S001 C6 97.4(4)
C13 O4 C14 110.7(5)
N3 C5 C4 112.5(5)
N3 C5 C10 110.4(5)
C4 C5 C10 110.9(5)
C13 N4 C12 128.6(6)
C13 N4 C17 111.4(5)
C12 N4 C17 119.9(5)
N1 C4 C3 119.7(6)
N1 C4 C5 117.4(6)
C3 C4 C5 122.9(7)
O3 C13 O4 122.1(6)
O3 C13 N4 129.7(7)
O4 C13 N4 108.2(5)
C3 N2 C2 115.3(6)
C5 N3 S001 116.2(4)
N4 C17 C18 109.0(4)
N4 C17 C14 99.8(4)
C18 C17 C14 118.2(5)
C24 C19 C20 116.7(7)
C24 C19 C18 121.9(7)
C20 C19 C18 121.4(7)
C12 C10 C11 109.9(6)
C12 C10 C5 109.1(5)
C11 C10 C5 112.3(5)
N2 C3 C4 125.3(6)
C19 C18 C17 115.9(5)
O4 C14 C15 107.5(5)
O4 C14 C16 105.8(5)
C15 C14 C16 112.5(6)
O4 C14 C17 102.9(4)
C15 C14 C17 111.7(5)
C16 C14 C17 115.5(5)
C1 N1 C4 115.1(6)
C19 C24 C23 122.2(9)
N1 C1 C2 124.2(7)
O2 C12 N4 117.0(6)
O2 C12 C10 124.8(6)
N4 C12 C10 117.8(6)
C21 C22 C23 120.5(10)
C19 C20 C21 123.6(10)
C7 C6 C9 112.9(9)
C7 C6 C8 113.6(11)
C9 C6 C8 108.2(9)
C7 C6 S001 112.9(6)
C9 C6 S001 104.1(7)
C8 C6 S001 104.4(6)
N2 C2 C1 120.3(7)
C22 C23 C24 118.9(9)
C22 C21 C20 118.0(10)

loop_
_geom_bond_atom_site_label_1
_geom_bond_atom_site_label_2
_geom_bond_distance
S001 O1 1.472(5)
S001 N3 1.653(5)
S001 C6 1.822(9)
O3 C13 1.201(6)
O4 C13 1.352(7)
O4 C14 1.467(6)
C5 N3 1.453(7)
C5 C4 1.496(7)
C5 C10 1.549(8)
N4 C13 1.375(8)
N4 C12 1.409(8)
N4 C17 1.480(6)
C4 N1 1.338(7)
C4 C3 1.351(8)
N2 C3 1.311(7)
N2 C2 1.323(8)
O2 C12 1.208(7)
C17 C18 1.513(8)
C17 C14 1.538(8)
C19 C24 1.328(10)
C19 C20 1.341(10)
C19 C18 1.499(8)
C10 C12 1.516(8)
C10 C11 1.523(8)
C14 C15 1.512(9)
C14 C16 1.526(9)
N1 C1 1.328(7)
C24 C23 1.388(12)
C1 C2 1.357(9)
C22 C21 1.335(14)
C22 C23 1.352(13)
C20 C21 1.378(11)
C6 C7 1.476(11)
C6 C9 1.508(13)
C6 C8 1.548(14)
